data_4032806
loop_
_publ_author_name
'Huang, Adrian'
'Wo, Kellie'
'Lee, So Yeun Christine'
'Kneitschel, Nika'
'Chang, Jennifer'
'Zhu, Kathleen'
'Mello, Tatsiana'
'Bancroft, Laura'
'Norman, Natalie J.'
'Zheng, Shao-Liang'

_publ_section_title
;
 Regioselective Synthesis, NMR, and Crystallographic Analysis of
 N1-Substituted Pyrazoles.
;
_journal_issue 17
_journal_name_full 'The Journal of organic chemistry'
_journal_page_first 8864
_journal_page_last 8872
_journal_paper_doi 10.1021/acs.joc.7b01006
_journal_volume 82
_journal_year 2017
_chemical_formula_sum 'C12 H11 N3 O4'
_chemical_formula_weight 261.24
_space_group_crystal_system monoclinic
_space_group_IT_number 14
_space_group_name_Hall '-P 2ybc'
_space_group_name_H-M_alt 'P 1 21/c 1'
_symmetry_space_group_name_Hall '-P 2ybc'
_symmetry_space_group_name_H-M 'P 1 21/c 1'
_atom_sites_solution_hydrogens geom
_audit_creation_method SHELXL-2014/7
_cell_angle_alpha 90
_cell_angle_beta 94.412(4)
_cell_angle_gamma 90
_cell_formula_units_Z 4
_cell_length_a 3.8100(2)
_cell_length_b 26.9866(17)
_cell_length_c 11.1734(7)
_cell_measurement_reflns_used 9911
_cell_measurement_temperature 100(2)
_cell_measurement_theta_max 66.5
_cell_measurement_theta_min 3.27
_cell_volume 1145.43(12)
_computing_cell_refinement 'SAINT 8.34C (Bruker-AXS, 2014)'
_computing_data_collection 'APEX3 v2015.5.2 (Bruker-AXS, 2015)'
_computing_data_reduction 'SAINT 8.34C (Bruker-AXS, 2014)'
_computing_molecular_graphics 'Bruker SHELXTL (Sheldrick, 2015)'
_computing_publication_material 'Bruker SHELXTL (Sheldrick, 2015)'
_computing_structure_refinement 'SHELXL-2014 (Sheldrick, 2015)'
_computing_structure_solution 'SHELXT-2014 (Sheldrick, 2015)'
_diffrn_ambient_temperature 100(2)
_diffrn_measured_fraction_theta_full 0.981
_diffrn_measured_fraction_theta_max 0.962
_diffrn_measurement_device_type
;
Bruker D8 goniometer with CCD area detector  
;
_diffrn_measurement_method 'omega and phi scans'
_diffrn_radiation_monochromator graphite
_diffrn_radiation_source 'I\mS microfocus tube'
_diffrn_radiation_type CuK\a
_diffrn_radiation_wavelength 1.54178
_diffrn_reflns_av_R_equivalents 0.0346
_diffrn_reflns_av_unetI/netI 0.0146
_diffrn_reflns_Laue_measured_fraction_full 0.981
_diffrn_reflns_Laue_measured_fraction_max 0.962
_diffrn_reflns_limit_h_max 4
_diffrn_reflns_limit_h_min -4
_diffrn_reflns_limit_k_max 32
_diffrn_reflns_limit_k_min -31
_diffrn_reflns_limit_l_max 13
_diffrn_reflns_limit_l_min -13
_diffrn_reflns_number 28668
_diffrn_reflns_point_group_measured_fraction_full 0.981
_diffrn_reflns_point_group_measured_fraction_max 0.962
_diffrn_reflns_theta_full 66.500
_diffrn_reflns_theta_max 72.528
_diffrn_reflns_theta_min 3.275
_exptl_absorpt_coefficient_mu 0.985
_exptl_absorpt_correction_T_max 0.8644
_exptl_absorpt_correction_T_min 0.7329
_exptl_absorpt_correction_type multi-scan
_exptl_absorpt_process_details sadabs
_exptl_crystal_colour colorless
_exptl_crystal_density_diffrn 1.515
_exptl_crystal_description plate
_exptl_crystal_F_000 544
_exptl_crystal_size_max 0.120
_exptl_crystal_size_mid 0.100
_exptl_crystal_size_min 0.080
_refine_diff_density_max 0.212
_refine_diff_density_min -0.215
_refine_diff_density_rms 0.044
_refine_ls_extinction_coef 0.0043(4)
_refine_ls_extinction_expression Fc^*^=kFc[1+0.001xFc^2^\l^3^/sin(2\q)]^-1/4^
_refine_ls_extinction_method 'SHELXL-2014/7 (Sheldrick 2014'
_refine_ls_goodness_of_fit_ref 1.061
_refine_ls_hydrogen_treatment constr
_refine_ls_matrix_type full
_refine_ls_number_parameters 174
_refine_ls_number_reflns 2193
_refine_ls_number_restraints 0
_refine_ls_restrained_S_all 1.061
_refine_ls_R_factor_all 0.0372
_refine_ls_R_factor_gt 0.0355
_refine_ls_shift/su_max 0.001
_refine_ls_shift/su_mean 0.000
_refine_ls_structure_factor_coef Fsqd
_refine_ls_weighting_details 'w=1/[\s^2^(Fo^2^)+(0.0437P)^2^+0.5685P] where P=(Fo^2^+2Fc^2^)/3'
_refine_ls_weighting_scheme calc
_refine_ls_wR_factor_gt 0.0900
_refine_ls_wR_factor_ref 0.0911
_reflns_Friedel_coverage 0.000
_reflns_number_gt 2071
_reflns_number_total 2193
_reflns_threshold_expression 'I > 2\s(I)'
_cod_data_source_file jo7b01006_si_001.cif
_cod_data_source_block B3-26
_cod_database_code 4032806
_shelx_shelxl_version_number 2014/7
_shelx_space_group_comment
;
The symmetry employed for this shelxl refinement is uniquely defined
by the following loop, which should always be used as a source of
symmetry information in preference to the above space-group names.
They are only intended as comments.
;
_shelx_estimated_absorpt_t_min 0.891
_shelx_estimated_absorpt_t_max 0.925

loop_
_space_group_symop_operation_xyz
'x, y, z'
'-x, y+1/2, -z+1/2'
'-x, -y, -z'
'x, -y-1/2, z-1/2'

loop_
_atom_site_label
_atom_site_type_symbol
_atom_site_fract_x
_atom_site_fract_y
_atom_site_fract_z
_atom_site_U_iso_or_equiv
_atom_site_adp_type
_atom_site_occupancy
_atom_site_site_symmetry_order
_atom_site_calc_flag
_atom_site_refinement_flags_posn
_atom_site_refinement_flags_adp
C1 C 0.3253(3) 0.26367(5) 0.54032(12) 0.0200(3) Uani 1 1 d . .
H1 H 0.3871 0.2792 0.6153 0.024 Uiso 1 1 calc R U
C2 C 0.1699(3) 0.21835(5) 0.52269(12) 0.0201(3) Uani 1 1 d . .
H2 H 0.1018 0.1959 0.5821 0.024 Uiso 1 1 calc R U
C3 C 0.1328(3) 0.21221(5) 0.39742(12) 0.0182(3) Uani 1 1 d . .
C4 C 0.5078(3) 0.32951(5) 0.40008(12) 0.0177(3) Uani 1 1 d . .
C5 C 0.6393(3) 0.33632(5) 0.28877(12) 0.0193(3) Uani 1 1 d . .
H5 H 0.6472 0.3094 0.2344 0.023 Uiso 1 1 calc R U
C6 C 0.7593(3) 0.38275(5) 0.25748(12) 0.0206(3) Uani 1 1 d . .
H6 H 0.8499 0.3881 0.1817 0.025 Uiso 1 1 calc R U
C7 C 0.7439(3) 0.42118(5) 0.33964(12) 0.0203(3) Uani 1 1 d . .
C8 C 0.6169(3) 0.41482(5) 0.45113(12) 0.0219(3) Uani 1 1 d . .
H8 H 0.6119 0.4418 0.5057 0.026 Uiso 1 1 calc R U
C9 C 0.4968(3) 0.36831(5) 0.48193(12) 0.0202(3) Uani 1 1 d . .
H9 H 0.4081 0.3630 0.5580 0.024 Uiso 1 1 calc R U
C10 C -0.0250(3) 0.17034(5) 0.32703(12) 0.0191(3) Uani 1 1 d . .
C11 C -0.3019(4) 0.09199(5) 0.34017(12) 0.0213(3) Uani 1 1 d . .
H11A H -0.1280 0.0748 0.2935 0.026 Uiso 1 1 calc R U
H11B H -0.5052 0.1018 0.2847 0.026 Uiso 1 1 calc R U
C12 C -0.4196(4) 0.05868(5) 0.43721(13) 0.0237(3) Uani 1 1 d . .
H12A H -0.5447 0.0301 0.4007 0.036 Uiso 1 1 calc R U
H12B H -0.5772 0.0770 0.4865 0.036 Uiso 1 1 calc R U
H12C H -0.2138 0.0472 0.4877 0.036 Uiso 1 1 calc R U
N1 N 0.3743(3) 0.28228(4) 0.42934(10) 0.0177(2) Uani 1 1 d . .
N2 N 0.2585(3) 0.25099(4) 0.33966(10) 0.0188(3) Uani 1 1 d . .
N3 N 0.8682(3) 0.47029(4) 0.30597(11) 0.0235(3) Uani 1 1 d . .
O1 O -0.1428(2) 0.13560(3) 0.39993(8) 0.0204(2) Uani 1 1 d . .
O2 O -0.0460(3) 0.16714(4) 0.21903(9) 0.0266(3) Uani 1 1 d . .
O3 O 1.0362(3) 0.47363(4) 0.21665(9) 0.0289(3) Uani 1 1 d . .
O4 O 0.7990(3) 0.50609(4) 0.36829(10) 0.0343(3) Uani 1 1 d . .

loop_
_atom_site_aniso_label
_atom_site_aniso_U_11
_atom_site_aniso_U_22
_atom_site_aniso_U_33
_atom_site_aniso_U_23
_atom_site_aniso_U_13
_atom_site_aniso_U_12
C1 0.0206(6) 0.0231(7) 0.0166(7) 0.0005(5) 0.0025(5) 0.0010(5)
C2 0.0203(6) 0.0219(7) 0.0186(6) 0.0020(5) 0.0041(5) 0.0003(5)
C3 0.0161(6) 0.0185(6) 0.0201(7) 0.0013(5) 0.0024(5) 0.0012(5)
C4 0.0155(6) 0.0176(6) 0.0197(7) 0.0014(5) -0.0010(5) 0.0003(5)
C5 0.0187(6) 0.0203(7) 0.0188(7) -0.0006(5) 0.0003(5) 0.0006(5)
C6 0.0186(6) 0.0229(7) 0.0203(6) 0.0021(5) 0.0017(5) 0.0000(5)
C7 0.0183(6) 0.0178(6) 0.0242(7) 0.0022(5) -0.0019(5) -0.0013(5)
C8 0.0219(7) 0.0200(7) 0.0233(7) -0.0023(5) -0.0014(5) 0.0006(5)
C9 0.0206(6) 0.0221(7) 0.0178(6) -0.0008(5) 0.0009(5) 0.0009(5)
C10 0.0176(6) 0.0193(6) 0.0208(7) 0.0019(5) 0.0036(5) 0.0006(5)
C11 0.0220(7) 0.0185(6) 0.0231(7) -0.0017(5) 0.0004(5) -0.0030(5)
C12 0.0226(7) 0.0224(7) 0.0262(7) 0.0019(5) 0.0016(6) -0.0038(5)
N1 0.0190(5) 0.0176(5) 0.0165(5) -0.0011(4) 0.0016(4) -0.0009(4)
N2 0.0196(6) 0.0185(5) 0.0183(6) -0.0018(4) 0.0013(5) -0.0006(4)
N3 0.0230(6) 0.0212(6) 0.0258(6) 0.0015(5) -0.0017(5) -0.0021(4)
O1 0.0235(5) 0.0178(5) 0.0201(5) 0.0004(3) 0.0024(4) -0.0037(4)
O2 0.0338(6) 0.0268(5) 0.0191(5) -0.0005(4) 0.0017(4) -0.0074(4)
O3 0.0299(5) 0.0272(5) 0.0299(6) 0.0056(4) 0.0041(5) -0.0041(4)
O4 0.0463(7) 0.0200(5) 0.0373(6) -0.0041(4) 0.0068(5) -0.0031(4)

loop_
_atom_type_symbol
_atom_type_description
_atom_type_scat_dispersion_real
_atom_type_scat_dispersion_imag
_atom_type_scat_source
C C 0.0181 0.0091 'International Tables Vol C Tables 4.2.6.8 and 6.1.1.4'
H H 0.0000 0.0000 'International Tables Vol C Tables 4.2.6.8 and 6.1.1.4'
N N 0.0311 0.0180 'International Tables Vol C Tables 4.2.6.8 and 6.1.1.4'
O O 0.0492 0.0322 'International Tables Vol C Tables 4.2.6.8 and 6.1.1.4'

loop_
_geom_angle_atom_site_label_1
_geom_angle_atom_site_label_2
_geom_angle_atom_site_label_3
_geom_angle
N1 C1 C2 106.66(12)
N1 C1 H1 126.7
C2 C1 H1 126.7
C1 C2 C3 104.96(12)
C1 C2 H2 127.5
C3 C2 H2 127.5
N2 C3 C2 112.09(11)
N2 C3 C10 119.18(11)
C2 C3 C10 128.72(12)
C5 C4 C9 121.32(12)
C5 C4 N1 119.05(11)
C9 C4 N1 119.62(12)
C6 C5 C4 119.59(12)
C6 C5 H5 120.2
C4 C5 H5 120.2
C5 C6 C7 118.43(13)
C5 C6 H6 120.8
C7 C6 H6 120.8
C8 C7 C6 122.60(12)
C8 C7 N3 119.09(12)
C6 C7 N3 118.31(12)
C7 C8 C9 118.74(12)
C7 C8 H8 120.6
C9 C8 H8 120.6
C8 C9 C4 119.32(13)
C8 C9 H9 120.3
C4 C9 H9 120.3
O2 C10 O1 123.90(12)
O2 C10 C3 125.45(12)
O1 C10 C3 110.65(11)
O1 C11 C12 106.75(11)
O1 C11 H11A 110.4
C12 C11 H11A 110.4
O1 C11 H11B 110.4
C12 C11 H11B 110.4
H11A C11 H11B 108.6
C11 C12 H12A 109.5
C11 C12 H12B 109.5
H12A C12 H12B 109.5
C11 C12 H12C 109.5
H12A C12 H12C 109.5
H12B C12 H12C 109.5
N2 N1 C1 112.48(11)
N2 N1 C4 119.35(11)
C1 N1 C4 128.06(11)
C3 N2 N1 103.80(10)
O3 N3 O4 123.29(12)
O3 N3 C7 118.25(11)
O4 N3 C7 118.46(12)
C10 O1 C11 115.57(10)

loop_
_geom_bond_atom_site_label_1
_geom_bond_atom_site_label_2
_geom_bond_distance
C1 N1 1.3639(17)
C1 C2 1.3666(19)
C1 H1 0.9500
C2 C3 1.4058(18)
C2 H2 0.9500
C3 N2 1.3373(16)
C3 C10 1.4778(18)
C4 C5 1.3884(19)
C4 C9 1.3930(18)
C4 N1 1.4198(16)
C5 C6 1.3877(18)
C5 H5 0.9500
C6 C7 1.3893(19)
C6 H6 0.9500
C7 C8 1.381(2)
C7 N3 1.4661(17)
C8 C9 1.3883(19)
C8 H8 0.9500
C9 H9 0.9500
C10 O2 1.2063(17)
C10 O1 1.3418(15)
C11 O1 1.4615(15)
C11 C12 1.5034(19)
C11 H11A 0.9900
C11 H11B 0.9900
C12 H12A 0.9800
C12 H12B 0.9800
C12 H12C 0.9800
N1 N2 1.3580(15)
N3 O3 1.2298(16)
N3 O4 1.2314(15)

loop_
_geom_torsion_atom_site_label_1
_geom_torsion_atom_site_label_2
_geom_torsion_atom_site_label_3
_geom_torsion_atom_site_label_4
_geom_torsion
N1 C1 C2 C3 -0.10(14)
C1 C2 C3 N2 0.36(15)
C1 C2 C3 C10 -178.77(12)
C9 C4 C5 C6 -0.67(19)
N1 C4 C5 C6 177.78(11)
C4 C5 C6 C7 0.10(19)
C5 C6 C7 C8 0.6(2)
C5 C6 C7 N3 -179.52(11)
C6 C7 C8 C9 -0.6(2)
N3 C7 C8 C9 179.45(11)
C7 C8 C9 C4 0.06(19)
C5 C4 C9 C8 0.6(2)
N1 C4 C9 C8 -177.85(11)
N2 C3 C10 O2 1.6(2)
C2 C3 C10 O2 -179.28(13)
N2 C3 C10 O1 -178.64(11)
C2 C3 C10 O1 0.43(19)
C2 C1 N1 N2 -0.18(15)
C2 C1 N1 C4 176.04(12)
C5 C4 N1 N2 -23.75(17)
C9 C4 N1 N2 154.73(12)
C5 C4 N1 C1 160.26(13)
C9 C4 N1 C1 -21.26(19)
C2 C3 N2 N1 -0.46(14)
C10 C3 N2 N1 178.77(11)
C1 N1 N2 C3 0.39(14)
C4 N1 N2 C3 -176.20(11)
C8 C7 N3 O3 167.38(12)
C6 C7 N3 O3 -12.54(18)
C8 C7 N3 O4 -12.72(18)
C6 C7 N3 O4 167.36(12)
O2 C10 O1 C11 0.31(18)
C3 C10 O1 C11 -179.41(10)
C12 C11 O1 C10 -179.07(11)
